data_2213854
loop_
_publ_author_name
'Ming-Jin Xie '
'Xi-Zhu Chen'
'Wei-Ping Liu'
'Shu-Qian Hou'
'Qing-Shong Ye'

_publ_section_title <i>cis</i>-Dichlorido(<i>N</i>-cyclohexylpropane-1,3-diamine-\k^2^<i>N</i>,<i>N</i>')platinum(II)
_journal_coeditor_code IS2159
_journal_issue 6
_journal_name_full 'Acta Crystallographica Section E'
_journal_page_first m1667
_journal_page_last m1667
_journal_paper_doi 10.1107/S1600536807022817
_journal_volume 63
_journal_year 2007
_chemical_formula_iupac '[Pt Cl2 (C9 H18 N2)]'
_chemical_formula_moiety 'C9 H20 Cl2 N2 Pt'
_chemical_formula_sum 'C9 H20 Cl2 N2 Pt'
_chemical_formula_weight 422.26
_chemical_name_systematic
;
cis-Dichlorido(N-cyclohexylpropane-1,3-diamine-\k^2^N,N')platinum(II)
;
_space_group_IT_number 14
_symmetry_cell_setting monoclinic
_symmetry_space_group_name_Hall '-P 2ybc'
_symmetry_space_group_name_H-M 'P 1 21/c 1'
_atom_sites_solution_hydrogens geom
_atom_sites_solution_primary direct
_atom_sites_solution_secondary difmap
_cell_angle_alpha 90.00
_cell_angle_beta 105.6200(10)
_cell_angle_gamma 90.00
_cell_formula_units_Z 8
_cell_length_a 18.6553(17)
_cell_length_b 12.2229(11)
_cell_length_c 11.7912(10)
_cell_measurement_reflns_used 4537
_cell_measurement_temperature 293(2)
_cell_measurement_theta_max 27.43
_cell_measurement_theta_min 2.27
_cell_volume 2589.4(4)
_computing_cell_refinement 'SAINT (Bruker, 2004)'
_computing_data_collection 'SMART (Bruker, 2004)'
_computing_data_reduction SAINT
_computing_molecular_graphics 'SHELXTL (Sheldrick, 2000)'
_computing_publication_material SHELXTL
_computing_structure_refinement 'SHELXL97 (Sheldrick, 1997)'
_computing_structure_solution 'SHELXS97 (Sheldrick, 1997)'
_diffrn_ambient_temperature 293(2)
_diffrn_measured_fraction_theta_full 0.983
_diffrn_measured_fraction_theta_max 0.933
_diffrn_measurement_device_type 'Bruker SMART APEXII CCD area-detector'
_diffrn_measurement_method '\f and \w'
_diffrn_radiation_monochromator graphite
_diffrn_radiation_source 'fine-focus sealed tube'
_diffrn_radiation_type MoK\a
_diffrn_radiation_wavelength 0.71073
_diffrn_reflns_av_R_equivalents 0.0341
_diffrn_reflns_av_sigmaI/netI 0.0443
_diffrn_reflns_limit_h_max 24
_diffrn_reflns_limit_h_min -23
_diffrn_reflns_limit_k_max 15
_diffrn_reflns_limit_k_min -14
_diffrn_reflns_limit_l_max 15
_diffrn_reflns_limit_l_min -8
_diffrn_reflns_number 16372
_diffrn_reflns_theta_full 28.32
_diffrn_reflns_theta_max 28.32
_diffrn_reflns_theta_min 2.02
_exptl_absorpt_coefficient_mu 11.219
_exptl_absorpt_correction_T_max 0.133
_exptl_absorpt_correction_T_min 0.068
_exptl_absorpt_correction_type multi-scan
_exptl_absorpt_process_details '(<i>SADABS</i>; Sheldrick, 2002)'
_exptl_crystal_colour YELLOW
_exptl_crystal_density_diffrn 2.166
_exptl_crystal_density_method 'not measured'
_exptl_crystal_description BLOCK
_exptl_crystal_F_000 1600
_exptl_crystal_size_max 0.27
_exptl_crystal_size_mid 0.25
_exptl_crystal_size_min 0.18
_refine_diff_density_max 2.684
_refine_diff_density_min -1.162
_refine_ls_extinction_coef 0.00297(8)
_refine_ls_extinction_method SHELXL97
_refine_ls_goodness_of_fit_ref 1.002
_refine_ls_hydrogen_treatment constr
_refine_ls_matrix_type full
_refine_ls_number_parameters 253
_refine_ls_number_reflns 6027
_refine_ls_number_restraints 0
_refine_ls_restrained_S_all 1.002
_refine_ls_R_factor_all 0.0534
_refine_ls_R_factor_gt 0.0354
_refine_ls_shift/su_max 0.002
_refine_ls_shift/su_mean 0.000
_refine_ls_structure_factor_coef Fsqd
_refine_ls_weighting_details 'calc w=1/[\s^2^(Fo^2^)+(0.0458P)^2^+1.8205P] where P=(Fo^2^+2Fc^2^)/3'
_refine_ls_weighting_scheme calc
_refine_ls_wR_factor_gt 0.0829
_refine_ls_wR_factor_ref 0.0900
_reflns_number_gt 4679
_reflns_number_total 6027
_reflns_threshold_expression I>2\s(I)
_cod_data_source_file is2159.cif
_cod_data_source_block I
_cod_depositor_comments
;
The following automatic conversions were performed:
'_symmetry_cell_setting' value 'Monoclinic' changed to 'monoclinic'
according to '/home/saulius/struct/CIF-dictionaries/cif_core.dic'
dictionary named 'cif_core.dic' version 2.4.1 from 2010-06-29.

Automatic conversion script
Id: cif_fix_enum 1527 2010-12-29 10:47:43Z saulius 

The following automatic conversions were performed:

'_symmetry_cell_setting' value 'Monoclinic' changed to 'monoclinic'
according to /home/saulius/struct/CIF-dictionaries/cif_core.dic
dictionary named 'cif_core.dic' version 2.4.1 from 2010-06-29.

Automatic conversion script
Id: cif_fix_values 1715 2011-07-08 13:25:40Z adriana 
;
_cod_original_sg_symbol_H-M 'P 21/c'
_cod_database_code 2213854
_cod_database_fobs_code 2213854

loop_
_symmetry_equiv_pos_as_xyz
'x, y, z'
'-x, y+1/2, -z+1/2'
'-x, -y, -z'
'x, -y-1/2, z-1/2'

loop_
_atom_site_type_symbol
_atom_site_label
_atom_site_fract_x
_atom_site_fract_y
_atom_site_fract_z
_atom_site_U_iso_or_equiv
_atom_site_adp_type
_atom_site_calc_flag
_atom_site_refinement_flags
_atom_site_occupancy
Pt Pt1 0.602854(15) 0.33059(2) 0.54069(2) 0.03545(9) Uani d . 1
Pt Pt2 0.723992(16) 0.86089(2) 0.35584(2) 0.03850(9) Uani d . 1
Cl Cl1 0.52757(11) 0.18859(15) 0.56509(17) 0.0517(5) Uani d . 1
Cl Cl2 0.66417(14) 0.32878(19) 0.73912(17) 0.0716(7) Uani d . 1
Cl Cl3 0.63984(11) 0.75890(16) 0.21861(15) 0.0524(5) Uani d . 1
Cl Cl4 0.79928(14) 0.8797(2) 0.2320(2) 0.0754(7) Uani d . 1
N N1 0.5448(3) 0.3328(4) 0.3681(5) 0.0397(13) Uani d . 1
H H1A 0.5748 0.3091 0.3249 0.048 Uiso calc R 1
H H1B 0.5068 0.2852 0.3576 0.048 Uiso calc R 1
N N2 0.6684(3) 0.4588(4) 0.5132(5) 0.0414(14) Uani d . 1
H H2A 0.6920 0.4840 0.5863 0.050 Uiso calc R 1
N N3 0.6554(3) 0.8520(4) 0.4639(5) 0.0370(13) Uani d . 1
H H3A 0.6129 0.8186 0.4248 0.044 Uiso calc R 1
H H3B 0.6772 0.8098 0.5262 0.044 Uiso calc R 1
N N4 0.7996(3) 0.9567(5) 0.4747(5) 0.0456(15) Uani d . 1
H H4B 0.8251 0.9909 0.4291 0.055 Uiso calc R 1
C C1 0.5145(4) 0.4410(6) 0.3228(7) 0.0481(18) Uani d . 1
H H1D 0.4819 0.4670 0.3687 0.058 Uiso calc R 1
H H1C 0.4850 0.4332 0.2419 0.058 Uiso calc R 1
C C2 0.5749(4) 0.5249(6) 0.3282(6) 0.0457(18) Uani d . 1
H H2B 0.5521 0.5916 0.2905 0.055 Uiso calc R 1
H H2C 0.6080 0.4978 0.2837 0.055 Uiso calc R 1
C C3 0.6210(4) 0.5524(5) 0.4530(6) 0.0450(17) Uani d . 1
H H3C 0.6529 0.6144 0.4496 0.054 Uiso calc R 1
H H3D 0.5877 0.5740 0.4996 0.054 Uiso calc R 1
C C4 0.7300(4) 0.4255(6) 0.4594(6) 0.0404(16) Uani d . 1
H H4A 0.7075 0.3853 0.3866 0.049 Uiso calc R 1
C C5 0.7835(5) 0.3490(6) 0.5422(8) 0.059(2) Uani d . 1
H H5A 0.7569 0.2838 0.5545 0.071 Uiso calc R 1
H H5B 0.8025 0.3847 0.6178 0.071 Uiso calc R 1
C C6 0.8496(5) 0.3153(8) 0.4940(10) 0.083(3) Uani d . 1
H H6A 0.8838 0.2699 0.5513 0.099 Uiso calc R 1
H H6B 0.8315 0.2731 0.4223 0.099 Uiso calc R 1
C C7 0.8893(5) 0.4154(9) 0.4688(9) 0.076(3) Uani d . 1
H H7A 0.9299 0.3938 0.4367 0.091 Uiso calc R 1
H H7B 0.9102 0.4551 0.5414 0.091 Uiso calc R 1
C C8 0.8363(5) 0.4884(8) 0.3822(8) 0.069(2) Uani d . 1
H H8A 0.8174 0.4494 0.3085 0.083 Uiso calc R 1
H H8B 0.8628 0.5525 0.3667 0.083 Uiso calc R 1
C C9 0.7717(4) 0.5242(6) 0.4281(7) 0.0497(18) Uani d . 1
H H9A 0.7376 0.5680 0.3687 0.060 Uiso calc R 1
H H9B 0.7901 0.5693 0.4975 0.060 Uiso calc R 1
C C10 0.6367(4) 0.9577(6) 0.5071(6) 0.0434(17) Uani d . 1
H H10A 0.6007 0.9469 0.5520 0.052 Uiso calc R 1
H H10B 0.6144 1.0047 0.4408 0.052 Uiso calc R 1
C C11 0.7055(4) 1.0122(6) 0.5841(6) 0.0490(18) Uani d . 1
H H11A 0.7300 0.9613 0.6454 0.059 Uiso calc R 1
H H11B 0.6901 1.0750 0.6221 0.059 Uiso calc R 1
C C12 0.7617(4) 1.0502(6) 0.5198(7) 0.0522(19) Uani d . 1
H H12A 0.7364 1.0959 0.4539 0.063 Uiso calc R 1
H H12B 0.7992 1.0946 0.5729 0.063 Uiso calc R 1
C C13 0.8599(4) 0.9035(7) 0.5691(7) 0.057(2) Uani d . 1
H H13A 0.8391 0.8861 0.6349 0.068 Uiso calc R 1
C C14 0.8847(5) 0.7984(8) 0.5265(9) 0.079(3) Uani d . 1
H H14A 0.9017 0.8126 0.4570 0.095 Uiso calc R 1
H H14B 0.8429 0.7484 0.5044 0.095 Uiso calc R 1
C C15 0.9478(5) 0.7448(10) 0.6214(11) 0.103(4) Uani d . 1
H H15A 0.9294 0.7242 0.6879 0.124 Uiso calc R 1
H H15B 0.9640 0.6789 0.5898 0.124 Uiso calc R 1
C C16 1.0129(6) 0.8215(10) 0.6624(11) 0.100(4) Uani d . 1
H H16A 1.0343 0.8371 0.5977 0.119 Uiso calc R 1
H H16B 1.0509 0.7873 0.7250 0.119 Uiso calc R 1
C C17 0.9875(6) 0.9275(11) 0.7069(11) 0.117(5) Uani d . 1
H H17A 0.9712 0.9124 0.7768 0.140 Uiso calc R 1
H H17B 1.0291 0.9779 0.7286 0.140 Uiso calc R 1
C C18 0.9242(5) 0.9807(8) 0.6145(9) 0.085(3) Uani d . 1
H H18A 0.9070 1.0445 0.6483 0.102 Uiso calc R 1
H H18B 0.9426 1.0051 0.5492 0.102 Uiso calc R 1

loop_
_atom_site_aniso_label
_atom_site_aniso_U_11
_atom_site_aniso_U_22
_atom_site_aniso_U_33
_atom_site_aniso_U_12
_atom_site_aniso_U_13
_atom_site_aniso_U_23
Pt1 0.04393(17) 0.03630(14) 0.02848(15) -0.00389(11) 0.01381(11) -0.00052(10)
Pt2 0.04833(18) 0.04223(16) 0.02812(15) 0.00332(12) 0.01576(12) 0.00176(11)
Cl1 0.0504(11) 0.0522(11) 0.0551(12) -0.0103(8) 0.0186(9) 0.0089(9)
Cl2 0.0905(17) 0.0851(16) 0.0325(10) -0.0331(13) 0.0052(10) 0.0066(10)
Cl3 0.0640(12) 0.0575(11) 0.0339(9) 0.0017(9) 0.0103(9) -0.0100(8)
Cl4 0.0845(17) 0.1035(18) 0.0551(13) 0.0096(14) 0.0477(13) 0.0110(12)
N1 0.040(3) 0.046(3) 0.035(3) -0.006(3) 0.014(3) -0.007(3)
N2 0.056(4) 0.036(3) 0.033(3) -0.009(3) 0.014(3) -0.003(2)
N3 0.041(3) 0.043(3) 0.028(3) -0.002(2) 0.012(2) -0.003(2)
N4 0.042(3) 0.056(4) 0.041(3) -0.014(3) 0.015(3) 0.005(3)
C1 0.041(4) 0.055(5) 0.048(5) 0.008(3) 0.013(3) 0.009(4)
C2 0.053(5) 0.041(4) 0.047(4) 0.005(3) 0.020(4) 0.014(3)
C3 0.056(5) 0.037(4) 0.051(5) 0.001(3) 0.029(4) -0.003(3)
C4 0.038(4) 0.049(4) 0.035(4) -0.003(3) 0.011(3) -0.005(3)
C5 0.061(5) 0.050(5) 0.071(6) -0.005(4) 0.027(5) 0.009(4)
C6 0.064(6) 0.073(7) 0.111(9) 0.021(5) 0.025(6) 0.013(6)
C7 0.046(5) 0.095(7) 0.088(7) -0.008(5) 0.022(5) 0.013(6)
C8 0.051(5) 0.091(7) 0.069(6) -0.007(5) 0.022(4) 0.011(5)
C9 0.055(5) 0.056(5) 0.041(4) -0.007(4) 0.019(4) 0.000(3)
C10 0.047(4) 0.046(4) 0.039(4) 0.009(3) 0.014(3) -0.012(3)
C11 0.049(5) 0.052(4) 0.043(4) 0.000(4) 0.007(3) -0.008(3)
C12 0.056(5) 0.044(4) 0.051(5) -0.005(4) 0.006(4) 0.000(4)
C13 0.039(4) 0.076(6) 0.060(5) -0.001(4) 0.021(4) 0.001(4)
C14 0.061(6) 0.073(6) 0.098(8) -0.005(5) 0.014(5) 0.003(6)
C15 0.049(6) 0.107(9) 0.144(11) 0.013(6) 0.009(7) 0.033(8)
C16 0.043(6) 0.142(11) 0.112(10) 0.021(6) 0.017(6) 0.006(8)
C17 0.053(7) 0.145(12) 0.130(11) 0.005(7) -0.012(7) -0.034(9)
C18 0.055(6) 0.090(7) 0.100(8) -0.002(5) 0.004(5) -0.037(6)

loop_
_atom_type_symbol
_atom_type_description
_atom_type_scat_dispersion_real
_atom_type_scat_dispersion_imag
_atom_type_scat_source
C C 0.0033 0.0016 'International Tables Vol C Tables 4.2.6.8 and 6.1.1.4'
H H 0.0000 0.0000 'International Tables Vol C Tables 4.2.6.8 and 6.1.1.4'
N N 0.0061 0.0033 'International Tables Vol C Tables 4.2.6.8 and 6.1.1.4'
Cl Cl 0.1484 0.1585 'International Tables Vol C Tables 4.2.6.8 and 6.1.1.4'
Pt Pt -1.7033 8.3905 'International Tables Vol C Tables 4.2.6.8 and 6.1.1.4'

loop_
_geom_angle_atom_site_label_1
_geom_angle_atom_site_label_2
_geom_angle_atom_site_label_3
_geom_angle
N1 Pt1 N2 90.6(2)
N1 Pt1 Cl1 87.50(16)
N2 Pt1 Cl1 178.14(16)
N1 Pt1 Cl2 177.55(17)
N2 Pt1 Cl2 90.78(16)
Cl1 Pt1 Cl2 91.06(7)
N3 Pt2 N4 92.0(2)
N3 Pt2 Cl4 177.16(16)
N4 Pt2 Cl4 87.25(17)
N3 Pt2 Cl3 89.21(16)
N4 Pt2 Cl3 177.96(17)
Cl4 Pt2 Cl3 91.46(9)
C1 N1 Pt1 115.0(4)
C1 N1 H1A 108.5
Pt1 N1 H1A 108.5
C1 N1 H1B 108.5
Pt1 N1 H1B 108.5
H1A N1 H1B 107.5
C3 N2 C4 115.2(5)
C3 N2 Pt1 110.7(4)
C4 N2 Pt1 114.2(4)
C3 N2 H2A 105.2
C4 N2 H2A 105.2
Pt1 N2 H2A 105.2
C10 N3 Pt2 114.7(4)
C10 N3 H3A 108.6
Pt2 N3 H3A 108.6
C10 N3 H3B 108.6
Pt2 N3 H3B 108.6
H3A N3 H3B 107.6
C13 N4 C12 113.2(6)
C13 N4 Pt2 119.8(5)
C12 N4 Pt2 111.6(4)
C13 N4 H4B 103.3
C12 N4 H4B 103.3
Pt2 N4 H4B 103.3
N1 C1 C2 112.5(6)
N1 C1 H1D 109.1
C2 C1 H1D 109.1
N1 C1 H1C 109.1
C2 C1 H1C 109.1
H1D C1 H1C 107.8
C1 C2 C3 114.2(6)
C1 C2 H2B 108.7
C3 C2 H2B 108.7
C1 C2 H2C 108.7
C3 C2 H2C 108.7
H2B C2 H2C 107.6
N2 C3 C2 113.2(5)
N2 C3 H3C 108.9
C2 C3 H3C 108.9
N2 C3 H3D 108.9
C2 C3 H3D 108.9
H3C C3 H3D 107.7
N2 C4 C5 109.9(6)
N2 C4 C9 112.4(6)
C5 C4 C9 110.6(6)
N2 C4 H4A 107.9
C5 C4 H4A 107.9
C9 C4 H4A 107.9
C4 C5 C6 112.3(7)
C4 C5 H5A 109.1
C6 C5 H5A 109.1
C4 C5 H5B 109.1
C6 C5 H5B 109.1
H5A C5 H5B 107.9
C7 C6 C5 110.0(8)
C7 C6 H6A 109.7
C5 C6 H6A 109.7
C7 C6 H6B 109.7
C5 C6 H6B 109.7
H6A C6 H6B 108.2
C6 C7 C8 110.3(7)
C6 C7 H7A 109.6
C8 C7 H7A 109.6
C6 C7 H7B 109.6
C8 C7 H7B 109.6
H7A C7 H7B 108.1
C7 C8 C9 111.7(7)
C7 C8 H8A 109.3
C9 C8 H8A 109.3
C7 C8 H8B 109.3
C9 C8 H8B 109.3
H8A C8 H8B 107.9
C8 C9 C4 111.3(7)
C8 C9 H9A 109.4
C4 C9 H9A 109.4
C8 C9 H9B 109.4
C4 C9 H9B 109.4
H9A C9 H9B 108.0
N3 C10 C11 110.8(6)
N3 C10 H10A 109.5
C11 C10 H10A 109.5
N3 C10 H10B 109.5
C11 C10 H10B 109.5
H10A C10 H10B 108.1
C10 C11 C12 115.0(6)
C10 C11 H11A 108.5
C12 C11 H11A 108.5
C10 C11 H11B 108.5
C12 C11 H11B 108.5
H11A C11 H11B 107.5
N4 C12 C11 113.2(6)
N4 C12 H12A 108.9
C11 C12 H12A 108.9
N4 C12 H12B 108.9
C11 C12 H12B 108.9
H12A C12 H12B 107.7
C14 C13 N4 111.1(7)
C14 C13 C18 111.6(7)
N4 C13 C18 111.0(7)
C14 C13 H13A 107.6
N4 C13 H13A 107.6
C18 C13 H13A 107.6
C13 C14 C15 111.5(9)
C13 C14 H14A 109.3
C15 C14 H14A 109.3
C13 C14 H14B 109.3
C15 C14 H14B 109.3
H14A C14 H14B 108.0
C16 C15 C14 111.2(9)
C16 C15 H15A 109.4
C14 C15 H15A 109.4
C16 C15 H15B 109.4
C14 C15 H15B 109.4
H15A C15 H15B 108.0
C15 C16 C17 110.0(9)
C15 C16 H16A 109.7
C17 C16 H16A 109.7
C15 C16 H16B 109.7
C17 C16 H16B 109.7
H16A C16 H16B 108.2
C18 C17 C16 111.8(9)
C18 C17 H17A 109.3
C16 C17 H17A 109.3
C18 C17 H17B 109.3
C16 C17 H17B 109.3
H17A C17 H17B 107.9
C13 C18 C17 112.2(9)
C13 C18 H18A 109.2
C17 C18 H18A 109.2
C13 C18 H18B 109.2
C17 C18 H18B 109.2
H18A C18 H18B 107.9

loop_
_geom_bond_atom_site_label_1
_geom_bond_atom_site_label_2
_geom_bond_distance
Pt1 N1 2.031(5)
Pt1 N2 2.067(5)
Pt1 Cl1 2.2990(18)
Pt1 Cl2 2.311(2)
Pt2 N3 2.038(5)
Pt2 N4 2.064(6)
Pt2 Cl4 2.294(2)
Pt2 Cl3 2.2954(19)
N1 C1 1.481(8)
N1 H1A 0.9000
N1 H1B 0.9000
N2 C3 1.503(8)
N2 C4 1.509(9)
N2 H2A 0.9100
N3 C10 1.465(8)
N3 H3A 0.9000
N3 H3B 0.9000
N4 C13 1.501(9)
N4 C12 1.514(9)
N4 H4B 0.9100
C1 C2 1.512(10)
C1 H1D 0.9700
C1 H1C 0.9700
C2 C3 1.528(10)
C2 H2B 0.9700
C2 H2C 0.9700
C3 H3C 0.9700
C3 H3D 0.9700
C4 C5 1.516(10)
C4 C9 1.534(9)
C4 H4A 0.9800
C5 C6 1.546(12)
C5 H5A 0.9700
C5 H5B 0.9700
C6 C7 1.500(13)
C6 H6A 0.9700
C6 H6B 0.9700
C7 C8 1.509(12)
C7 H7A 0.9700
C7 H7B 0.9700
C8 C9 1.513(11)
C8 H8A 0.9700
C8 H8B 0.9700
C9 H9A 0.9700
C9 H9B 0.9700
C10 C11 1.512(9)
C10 H10A 0.9700
C10 H10B 0.9700
C11 C12 1.521(10)
C11 H11A 0.9700
C11 H11B 0.9700
C12 H12A 0.9700
C12 H12B 0.9700
C13 C14 1.498(12)
C13 C18 1.507(11)
C13 H13A 0.9800
C14 C15 1.535(13)
C14 H14A 0.9700
C14 H14B 0.9700
C15 C16 1.507(15)
C15 H15A 0.9700
C15 H15B 0.9700
C16 C17 1.520(15)
C16 H16A 0.9700
C16 H16B 0.9700
C17 C18 1.520(14)
C17 H17A 0.9700
C17 H17B 0.9700
C18 H18A 0.9700
C18 H18B 0.9700

loop_
_geom_hbond_atom_site_label_D
_geom_hbond_atom_site_label_H
_geom_hbond_atom_site_label_A
_geom_hbond_site_symmetry_A
_geom_hbond_distance_DH
_geom_hbond_distance_HA
_geom_hbond_distance_DA
_geom_hbond_angle_DHA
N3 H3B Cl3 4_576 0.90 2.68 3.377(6) 134.9
N3 H3A Cl1 3_666 0.90 2.66 3.374(6) 137.3
N2 H2A Cl4 4_576 0.91 2.81 3.622(6) 149.7
N1 H1B Cl3 2_645 0.90 2.66 3.439(6) 145.7
N1 H1A Cl2 4_565 0.90 2.75 3.605(6) 159.5
